data_1529901
loop_
_publ_author_name
'Elding, L.I.'
'Noren, B.'
'Oskarsson, A.'

_publ_section_title
;
 Synthesis and crystal structure of potassium tetranitrato palladate(II)
;
_journal_name_full 'Inorganica Chimica Acta'
_journal_page_first 71
_journal_page_last 74
_journal_volume 114
_journal_year 1986
_chemical_formula_sum 'K2 N4 O12 Pd'
_chemical_name_systematic 'K2 (Pd (N O3)4)'
_space_group_IT_number 14
_symmetry_space_group_name_Hall '-P 2ybc'
_symmetry_space_group_name_H-M 'P 1 21/c 1'
_cell_angle_alpha 90
_cell_angle_beta 91.1
_cell_angle_gamma 90
_cell_formula_units_Z 4
_cell_length_a 7.94
_cell_length_b 15.469
_cell_length_c 9.453
_cell_volume 1160.840
_citation_journal_id_ASTM ICHAA3
_cod_data_source_file Elding_ICHAA3_1986_1152.cif
_cod_data_source_block K2N4O12Pd1
_cod_original_cell_volume 1160.84
_cod_original_formula_sum 'K2 N4 O12 Pd1'
_cod_database_code 1529901

loop_
_symmetry_equiv_pos_as_xyz
x,y,z
-x,y+1/2,-z+1/2
-x,-y,-z
x,-y-1/2,z-1/2

loop_
_atom_site_label
_atom_site_type_symbol
_atom_site_fract_x
_atom_site_fract_y
_atom_site_fract_z
_atom_site_occupancy
_atom_site_U_iso_or_equiv
O6 O-2 0.05033 0.8411 0.2104 1 0.0
O4 O-2 0.19794 0.74394 0.31579 1 0.0
O10 O-2 0.34431 0.49779 0.36296 1 0.0
Pd1 Pd+2 0.27007 0.62024 0.32747 1 0.0
O12 O-2 0.49082 0.39073 0.29056 1 0.0
O7 O-2 0.0319 0.58575 0.36032 1 0.0
N1 N+5 0.57082 0.6937 0.21514 1 0.0
O9 O-2 -0.1944 0.52522 0.28238 1 0.0
K2 K+1 0.22342 0.33957 0.48562 1 0.0
N4 N+5 0.43214 0.46195 0.26332 1 0.0
N3 N+5 -0.04662 0.54074 0.26097 1 0.0
O11 O-2 0.45159 0.4991 0.15043 1 0.0
K1 K+1 0.25478 0.90655 0.44876 1 0.0
O2 O-2 0.48597 0.69906 0.1063 1 0.0
O8 O-2 0.02925 0.5174 0.15671 1 0.0
O1 O-2 0.50946 0.65947 0.32881 1 0.0
N2 N+5 0.10292 0.76695 0.20737 1 0.0
O5 O-2 0.07092 0.71587 0.11331 1 0.0
O3 O-2 0.71651 0.72002 0.22757 1 0.0
